data_7054785
loop_
_publ_author_name
'Wu, Jin-Ting'
'Zhang, Jian-Guo'
'Yin, Xin'
'Cheng, Zi-Yuan'
'Xu, Cai-Xia'

_publ_section_title
;
 3,4-Diamino-1,2,4-triazole based energetic salts: synthesis,
 characterization, and energetic properties
;
_journal_issue 7
_journal_name_full 'New J. Chem.'
_journal_page_first 5265
_journal_paper_doi 10.1039/C5NJ00182J
_journal_volume 39
_journal_year 2015
_chemical_formula_sum 'C8 H8 N8 O7'
_chemical_formula_weight 328.22
_chemical_name_systematic
; 
 ? 
;
_space_group_IT_number 14
_symmetry_cell_setting monoclinic
_symmetry_space_group_name_Hall '-P 2yn'
_symmetry_space_group_name_H-M 'P 1 21/n 1'
_atom_sites_solution_hydrogens geom
_atom_sites_solution_primary direct
_atom_sites_solution_secondary difmap
_audit_creation_method SHELXL-97
_audit_update_record
;
2015-03-17 deposited with the CCDC.
2015-04-09 downloaded from the CCDC.
;
_cell_angle_alpha 90.00
_cell_angle_beta 103.617(4)
_cell_angle_gamma 90.00
_cell_formula_units_Z 4
_cell_length_a 13.797(4)
_cell_length_b 6.5463(19)
_cell_length_c 14.572(5)
_cell_measurement_reflns_used 3812
_cell_measurement_temperature 153(2)
_cell_measurement_theta_max 29.127
_cell_measurement_theta_min 2.877
_cell_volume 1279.1(7)
_computing_cell_refinement 'CrystalClear (Rigaku Inc., 2008)'
_computing_data_collection 'CrystalClear (Rigaku Inc., 2008)'
_computing_data_reduction 'CrystalClear (Rigaku Inc., 2008)'
_computing_molecular_graphics SHELXL
_computing_publication_material SHELXL
_computing_structure_refinement 'SHELXL-97 (Sheldrick, 1997)'
_computing_structure_solution 'SHELXS-97 (Sheldrick, 1990)'
_diffrn_ambient_temperature 153(2)
_diffrn_detector_area_resol_mean 28.5714
_diffrn_measured_fraction_theta_full 0.989
_diffrn_measured_fraction_theta_max 0.989
_diffrn_measurement_device_type AFC10/Saturn724+
_diffrn_measurement_method 'phi and omega scans'
_diffrn_radiation_monochromator graphite
_diffrn_radiation_source 'Rotating Anode'
_diffrn_radiation_type MoK\a
_diffrn_radiation_wavelength 0.71073
_diffrn_reflns_av_R_equivalents 0.0319
_diffrn_reflns_av_unetI/netI 0.0318
_diffrn_reflns_limit_h_max 18
_diffrn_reflns_limit_h_min -18
_diffrn_reflns_limit_k_max 7
_diffrn_reflns_limit_k_min -8
_diffrn_reflns_limit_l_max 19
_diffrn_reflns_limit_l_min -19
_diffrn_reflns_number 12552
_diffrn_reflns_theta_full 29.12
_diffrn_reflns_theta_max 29.12
_diffrn_reflns_theta_min 2.32
_diffrn_standards_decay_% 0
_diffrn_standards_interval_count 0
_diffrn_standards_interval_time 0
_diffrn_standards_number 0
_exptl_absorpt_coefficient_mu 0.151
_exptl_absorpt_correction_T_max 0.9800
_exptl_absorpt_correction_T_min 0.9218
_exptl_absorpt_correction_type multi-scan
_exptl_crystal_colour Yellow
_exptl_crystal_density_diffrn 1.704
_exptl_crystal_density_method 'not measured'
_exptl_crystal_description Prism
_exptl_crystal_F_000 672
_exptl_crystal_size_max 0.55
_exptl_crystal_size_mid 0.14
_exptl_crystal_size_min 0.13
_refine_diff_density_max 0.282
_refine_diff_density_min -0.296
_refine_diff_density_rms 0.051
_refine_ls_extinction_method none
_refine_ls_goodness_of_fit_ref 1.003
_refine_ls_hydrogen_treatment mixed
_refine_ls_matrix_type full
_refine_ls_number_parameters 228
_refine_ls_number_reflns 3383
_refine_ls_number_restraints 0
_refine_ls_restrained_S_all 1.003
_refine_ls_R_factor_all 0.0644
_refine_ls_R_factor_gt 0.0497
_refine_ls_shift/su_max 0.001
_refine_ls_shift/su_mean 0.000
_refine_ls_structure_factor_coef Fsqd
_refine_ls_weighting_details 'calc w=1/[\s^2^(Fo^2^)+(0.0689P)^2^+0.4690P] where P=(Fo^2^+2Fc^2^)/3'
_refine_ls_weighting_scheme calc
_refine_ls_wR_factor_gt 0.1211
_refine_ls_wR_factor_ref 0.1333
_reflns_number_gt 2825
_reflns_number_total 3383
_reflns_threshold_expression >2sigma(I)
_cod_data_source_file c5nj00182j1.cif
_cod_data_source_block bn2919
_cod_depositor_comments
;
The following automatic conversions were performed:

'_symmetry_cell_setting' value 'Monoclinic' changed to 'monoclinic'
according to
/usr/data/users/saulius/crontab/automatic-downloads/rss-feeds/RSC/lib/dictionaries/cif_core.dic
dictionary named 'cif_core.dic' version 2.4.2 from 2011-04-26.

Automatic conversion script
Id: cif_fix_values 3143 2015-03-26 13:38:13Z robertas 

 Adding full bibliography for 7054784--7054789.cif.

The following automatic conversions were performed:

'_exptl_absorpt_correction_type' value 'Multi-scans' was replaced
with the value 'multi-scan' as specified in the replacement file
'src/cod-tools/trunk/data/replacement-values/replacement_values.lst'.

Automatic conversion script
Id: cif_fix_values 5376 2017-05-30 11:51:03Z andrius 
;
_cod_original_cell_volume 1279.2(7)
_cod_original_sg_symbol_H-M P2(1)/n
_cod_database_code 7054785

loop_
_symmetry_equiv_pos_as_xyz
'x, y, z'
'-x+1/2, y+1/2, -z+1/2'
'-x, -y, -z'
'x-1/2, -y-1/2, z-1/2'

loop_
_atom_site_label
_atom_site_type_symbol
_atom_site_fract_x
_atom_site_fract_y
_atom_site_fract_z
_atom_site_U_iso_or_equiv
_atom_site_adp_type
_atom_site_occupancy
_atom_site_symmetry_multiplicity
_atom_site_calc_flag
_atom_site_refinement_flags
O1 O 0.45149(9) 0.2485(2) 0.61088(9) 0.0341(3) Uani 1 1 d .
O2 O 0.50180(9) 0.0960(2) 0.78270(9) 0.0347(3) Uani 1 1 d .
O3 O 0.65640(10) 0.0286(2) 0.84184(8) 0.0378(3) Uani 1 1 d .
O4 O 0.90063(10) 0.0247(2) 0.66435(10) 0.0421(4) Uani 1 1 d .
O5 O 0.86240(10) 0.1018(2) 0.51551(10) 0.0376(3) Uani 1 1 d .
O6 O 0.53531(10) 0.2532(2) 0.35781(9) 0.0388(4) Uani 1 1 d .
O7 O 0.42161(9) 0.3386(2) 0.42958(8) 0.0302(3) Uani 1 1 d .
N1 N 0.24071(11) 0.0838(3) 0.74073(11) 0.0305(3) Uani 1 1 d .
N2 N 0.29274(10) 0.1586(2) 0.67739(10) 0.0240(3) Uani 1 1 d .
N3 N 0.14100(9) 0.2437(2) 0.62219(9) 0.0221(3) Uani 1 1 d .
N4 N 0.05902(10) 0.3339(3) 0.56036(11) 0.0284(3) Uani 1 1 d .
N5 N 0.25581(11) 0.3493(3) 0.53357(10) 0.0277(3) Uani 1 1 d .
N6 N 0.58835(10) 0.0830(2) 0.77492(9) 0.0246(3) Uani 1 1 d .
N7 N 0.84000(10) 0.0770(2) 0.59227(11) 0.0291(3) Uani 1 1 d .
N8 N 0.50568(10) 0.2745(2) 0.43069(9) 0.0239(3) Uani 1 1 d .
C1 C 0.14945(13) 0.1369(3) 0.70487(12) 0.0280(4) Uani 1 1 d .
H1 H 0.0951 0.1061 0.7322 0.034 Uiso 1 1 calc R
C2 C 0.23325(11) 0.2568(2) 0.60619(10) 0.0208(3) Uani 1 1 d .
C3 C 0.53720(12) 0.2020(3) 0.60568(11) 0.0223(3) Uani 1 1 d .
C4 C 0.61364(11) 0.1252(3) 0.68538(11) 0.0217(3) Uani 1 1 d .
C5 C 0.71054(12) 0.0872(3) 0.68135(12) 0.0250(3) Uani 1 1 d .
H5 H 0.7582 0.0437 0.7361 0.030 Uiso 1 1 calc R
C6 C 0.73768(11) 0.1131(3) 0.59642(12) 0.0245(3) Uani 1 1 d .
C7 C 0.66960(12) 0.1733(2) 0.51534(11) 0.0229(3) Uani 1 1 d .
H7 H 0.6893 0.1857 0.4574 0.027 Uiso 1 1 calc R
C8 C 0.57329(11) 0.2148(2) 0.51958(11) 0.0213(3) Uani 1 1 d .
H2 H 0.3577(19) 0.151(4) 0.6875(18) 0.057(8) Uiso 1 1 d .
H4A H 0.0337(18) 0.428(4) 0.5930(16) 0.045(6) Uiso 1 1 d .
H4B H 0.0143(18) 0.239(4) 0.5362(17) 0.047(7) Uiso 1 1 d .
H5A H 0.3142(18) 0.346(4) 0.5284(16) 0.042(6) Uiso 1 1 d .
H5B H 0.2079(17) 0.399(3) 0.4888(16) 0.038(6) Uiso 1 1 d .

loop_
_atom_site_aniso_label
_atom_site_aniso_U_11
_atom_site_aniso_U_22
_atom_site_aniso_U_33
_atom_site_aniso_U_23
_atom_site_aniso_U_13
_atom_site_aniso_U_12
O1 0.0166(6) 0.0579(9) 0.0292(6) 0.0116(6) 0.0083(5) 0.0071(6)
O2 0.0207(6) 0.0575(9) 0.0270(6) 0.0056(6) 0.0080(5) 0.0000(6)
O3 0.0289(7) 0.0590(9) 0.0224(6) 0.0036(6) -0.0002(5) 0.0106(6)
O4 0.0186(6) 0.0560(9) 0.0493(8) 0.0063(7) 0.0033(6) 0.0069(6)
O5 0.0222(6) 0.0529(9) 0.0412(7) -0.0128(6) 0.0145(6) -0.0054(6)
O6 0.0355(7) 0.0594(10) 0.0248(6) 0.0068(6) 0.0139(5) 0.0058(6)
O7 0.0213(6) 0.0402(7) 0.0285(6) 0.0037(5) 0.0049(5) 0.0052(5)
N1 0.0259(7) 0.0402(9) 0.0281(7) 0.0087(6) 0.0117(6) 0.0032(6)
N2 0.0170(6) 0.0318(8) 0.0245(6) 0.0055(5) 0.0073(5) 0.0036(5)
N3 0.0145(6) 0.0291(7) 0.0235(6) -0.0004(5) 0.0057(5) 0.0010(5)
N4 0.0149(6) 0.0387(9) 0.0299(7) -0.0008(6) 0.0020(6) 0.0054(6)
N5 0.0173(7) 0.0416(9) 0.0253(7) 0.0085(6) 0.0072(6) 0.0024(6)
N6 0.0207(7) 0.0308(7) 0.0209(6) -0.0005(5) 0.0023(5) 0.0006(5)
N7 0.0177(7) 0.0313(8) 0.0390(8) -0.0072(6) 0.0084(6) -0.0017(6)
N8 0.0227(7) 0.0269(7) 0.0229(6) 0.0018(5) 0.0066(5) -0.0010(5)
C1 0.0230(8) 0.0361(9) 0.0275(8) 0.0016(7) 0.0114(6) -0.0004(7)
C2 0.0174(7) 0.0234(8) 0.0219(7) -0.0015(6) 0.0054(6) 0.0008(6)
C3 0.0165(7) 0.0276(8) 0.0232(7) 0.0015(6) 0.0050(6) -0.0010(6)
C4 0.0168(7) 0.0268(8) 0.0215(7) -0.0015(6) 0.0048(6) -0.0015(6)
C5 0.0173(7) 0.0264(8) 0.0293(8) -0.0018(6) 0.0019(6) -0.0005(6)
C6 0.0144(7) 0.0274(8) 0.0327(8) -0.0039(7) 0.0073(6) -0.0009(6)
C7 0.0208(8) 0.0231(8) 0.0267(8) -0.0037(6) 0.0093(6) -0.0035(6)
C8 0.0177(7) 0.0244(8) 0.0218(7) 0.0004(6) 0.0045(6) -0.0012(6)

loop_
_atom_type_symbol
_atom_type_description
_atom_type_scat_dispersion_real
_atom_type_scat_dispersion_imag
_atom_type_scat_source
C C 0.0033 0.0016 'International Tables Vol C Tables 4.2.6.8 and 6.1.1.4'
H H 0.0000 0.0000 'International Tables Vol C Tables 4.2.6.8 and 6.1.1.4'
N N 0.0061 0.0033 'International Tables Vol C Tables 4.2.6.8 and 6.1.1.4'
O O 0.0106 0.0060 'International Tables Vol C Tables 4.2.6.8 and 6.1.1.4'

loop_
_geom_angle_atom_site_label_1
_geom_angle_atom_site_label_2
_geom_angle_atom_site_label_3
_geom_angle
C1 N1 N2 104.11(14)
C2 N2 N1 111.71(13)
C2 N2 H2 125.5(17)
N1 N2 H2 122.5(17)
C2 N3 C1 107.16(13)
C2 N3 N4 120.93(13)
C1 N3 N4 131.90(14)
N3 N4 H4A 107.8(15)
N3 N4 H4B 109.8(16)
H4A N4 H4B 112(2)
C2 N5 H5A 118.7(17)
C2 N5 H5B 119.3(14)
H5A N5 H5B 122(2)
O2 N6 O3 121.42(14)
O2 N6 C4 120.88(13)
O3 N6 C4 117.67(14)
O4 N7 O5 122.99(15)
O4 N7 C6 119.00(15)
O5 N7 C6 118.01(15)
O7 N8 O6 122.04(14)
O7 N8 C8 120.44(13)
O6 N8 C8 117.50(14)
N1 C1 N3 111.41(15)
N1 C1 H1 124.3
N3 C1 H1 124.3
N5 C2 N2 129.08(15)
N5 C2 N3 125.32(15)
N2 C2 N3 105.61(14)
O1 C3 C8 124.22(15)
O1 C3 C4 123.75(14)
C8 C3 C4 112.02(13)
C5 C4 N6 116.43(14)
C5 C4 C3 123.73(14)
N6 C4 C3 119.84(13)
C4 C5 C6 119.09(15)
C4 C5 H5 120.5
C6 C5 H5 120.5
C7 C6 C5 121.76(15)
C7 C6 N7 118.96(15)
C5 C6 N7 119.29(15)
C8 C7 C6 119.24(15)
C8 C7 H7 120.4
C6 C7 H7 120.4
C7 C8 C3 123.94(14)
C7 C8 N8 115.88(14)
C3 C8 N8 120.18(13)

loop_
_geom_bond_atom_site_label_1
_geom_bond_atom_site_label_2
_geom_bond_distance
O1 C3 1.2406(19)
O2 N6 1.2288(18)
O3 N6 1.2361(18)
O4 N7 1.228(2)
O5 N7 1.239(2)
O6 N8 1.2325(18)
O7 N8 1.2299(18)
N1 C1 1.292(2)
N1 N2 1.385(2)
N2 C2 1.327(2)
N2 H2 0.87(2)
N3 C2 1.3496(19)
N3 C1 1.374(2)
N3 N4 1.4000(19)
N4 H4A 0.90(2)
N4 H4B 0.89(3)
N5 C2 1.319(2)
N5 H5A 0.83(2)
N5 H5B 0.87(2)
N6 C4 1.454(2)
N7 C6 1.447(2)
N8 C8 1.460(2)
C1 H1 0.9500
C3 C8 1.457(2)
C3 C4 1.462(2)
C4 C5 1.375(2)
C5 C6 1.385(2)
C5 H5 0.9500
C6 C7 1.382(2)
C7 C8 1.372(2)
C7 H7 0.9500

loop_
_geom_torsion_atom_site_label_1
_geom_torsion_atom_site_label_2
_geom_torsion_atom_site_label_3
_geom_torsion_atom_site_label_4
_geom_torsion
C1 N1 N2 C2 0.9(2)
N2 N1 C1 N3 -0.6(2)
C2 N3 C1 N1 0.1(2)
N4 N3 C1 N1 -178.62(17)
N1 N2 C2 N5 179.26(17)
N1 N2 C2 N3 -0.90(19)
C1 N3 C2 N5 -179.64(17)
N4 N3 C2 N5 -0.8(3)
C1 N3 C2 N2 0.51(18)
N4 N3 C2 N2 179.37(14)
O2 N6 C4 C5 -173.82(15)
O3 N6 C4 C5 4.3(2)
O2 N6 C4 C3 5.6(2)
O3 N6 C4 C3 -176.27(15)
O1 C3 C4 C5 -175.29(17)
C8 C3 C4 C5 5.4(2)
O1 C3 C4 N6 5.4(3)
C8 C3 C4 N6 -173.95(14)
N6 C4 C5 C6 176.27(15)
C3 C4 C5 C6 -3.1(3)
C4 C5 C6 C7 -1.0(3)
C4 C5 C6 N7 178.82(15)
O4 N7 C6 C7 179.59(16)
O5 N7 C6 C7 0.0(2)
O4 N7 C6 C5 -0.2(2)
O5 N7 C6 C5 -179.81(15)
C5 C6 C7 C8 2.1(3)
N7 C6 C7 C8 -177.69(14)
C6 C7 C8 C3 0.8(2)
C6 C7 C8 N8 -179.16(14)
O1 C3 C8 C7 176.47(17)
C4 C3 C8 C7 -4.2(2)
O1 C3 C8 N8 -3.6(3)
C4 C3 C8 N8 175.71(14)
O7 N8 C8 C7 -171.06(14)
O6 N8 C8 C7 10.7(2)
O7 N8 C8 C3 9.0(2)
O6 N8 C8 C3 -169.21(15)
